data_2214906
loop_
_publ_author_name
'A. Thiruvalluvar'
'A. Thomas Gunaseelan'
'A. Ebenezer Martin'
'K. J. Rajendra Prasad'
'R. J. Butcher'

_publ_section_title
;
 9-Methyl-2,3,4,9-tetrahydro-1<i>H</i>-carbazol-1-one
;
_journal_coeditor_code WW2091
_journal_issue 8
_journal_name_full 'Acta Crystallographica Section E'
_journal_page_first o3524
_journal_page_last o3524
_journal_paper_doi 10.1107/S1600536807034307
_journal_volume 63
_journal_year 2007
_chemical_formula_iupac 'C13 H13 N O'
_chemical_formula_moiety 'C13 H13 N O'
_chemical_formula_structural 'C13 H13 N O'
_chemical_formula_sum 'C13 H13 N O'
_chemical_formula_weight 199.24
_chemical_melting_point 453.0(10)
_chemical_name_common methyl-carbazole
_chemical_name_systematic
;
9-Methyl-2,3,4,9-tetrahydro-<i>1H</i>-carbazol-1-one
;
_space_group_IT_number 33
_symmetry_cell_setting orthorhombic
_symmetry_space_group_name_Hall 'P 2c -2n'
_symmetry_space_group_name_H-M 'P n a 21'
_atom_sites_solution_hydrogens geom
_atom_sites_solution_primary direct
_atom_sites_solution_secondary difmap
_cell_angle_alpha 90
_cell_angle_beta 90
_cell_angle_gamma 90
_cell_formula_units_Z 4
_cell_length_a 7.4974(5)
_cell_length_b 14.9690(11)
_cell_length_c 8.9885(10)
_cell_measurement_reflns_used 2548
_cell_measurement_temperature 203(2)
_cell_measurement_theta_max 30.4191
_cell_measurement_theta_min 4.7346
_cell_volume 1008.77(15)
_computing_cell_refinement 'CrysAlis CCD'
_computing_data_collection 'CrysAlis CCD (Oxford Diffraction, 2007)'
_computing_data_reduction 'CrysAlis RED (Oxford Diffraction, 2007)'
_computing_molecular_graphics 'ORTEP-3 (Farrugia, 1997)'
_computing_publication_material 'PLATON (Spek, 2003)'
_computing_structure_refinement 'SHELXL97 (Sheldrick, 1997)'
_computing_structure_solution 'SHELXS97 (Sheldrick, 1997)'
_diffrn_ambient_temperature 203(2)
_diffrn_detector_area_resol_mean 10.5081
_diffrn_measured_fraction_theta_full 0.976
_diffrn_measured_fraction_theta_max 0.898
_diffrn_measurement_device_type 'Oxford Diffraction Gemini'
_diffrn_measurement_method '\f and \w'
_diffrn_radiation_monochromator graphite
_diffrn_radiation_source 'fine-focus sealed tube'
_diffrn_radiation_type MoK\a
_diffrn_radiation_wavelength 0.71073
_diffrn_reflns_av_R_equivalents 0.0516
_diffrn_reflns_av_sigmaI/netI 0.0693
_diffrn_reflns_limit_h_max 10
_diffrn_reflns_limit_h_min 0
_diffrn_reflns_limit_k_max 19
_diffrn_reflns_limit_k_min 0
_diffrn_reflns_limit_l_max 12
_diffrn_reflns_limit_l_min 0
_diffrn_reflns_number 4884
_diffrn_reflns_theta_full 25.00
_diffrn_reflns_theta_max 30.51
_diffrn_reflns_theta_min 5.29
_diffrn_standards_number 0
_exptl_absorpt_coefficient_mu 0.083
_exptl_absorpt_correction_T_max 1.00000
_exptl_absorpt_correction_T_min 0.79832
_exptl_absorpt_correction_type multi-scan
_exptl_absorpt_process_details '(CrysAlis CCD or RED?; Oxford Diffraction, 2007)'
_exptl_crystal_colour light-brown
_exptl_crystal_density_diffrn 1.312
_exptl_crystal_density_method 'not measured'
_exptl_crystal_description block
_exptl_crystal_F_000 424
_exptl_crystal_size_max 0.39
_exptl_crystal_size_mid 0.37
_exptl_crystal_size_min 0.28
_refine_diff_density_max 0.210
_refine_diff_density_min -0.303
_refine_ls_abs_structure_details
;
see Refinement section in supplementary materials
;
_refine_ls_extinction_method none
_refine_ls_goodness_of_fit_ref 1.024
_refine_ls_hydrogen_treatment constr
_refine_ls_matrix_type full
_refine_ls_number_parameters 136
_refine_ls_number_reflns 1464
_refine_ls_number_restraints 1
_refine_ls_restrained_S_all 1.024
_refine_ls_R_factor_all 0.0591
_refine_ls_R_factor_gt 0.0444
_refine_ls_shift/su_max 0.000
_refine_ls_shift/su_mean 0.000
_refine_ls_structure_factor_coef Fsqd
_refine_ls_weighting_details 'calc w = 1/[\s^2^(Fo^2^)+(0.0626P)^2^] where P=(Fo^2^+2Fc^2^)/3'
_refine_ls_weighting_scheme calc
_refine_ls_wR_factor_gt 0.0987
_refine_ls_wR_factor_ref 0.1058
_reflns_number_gt 1056
_reflns_number_total 1464
_reflns_threshold_expression I>2\s(I)
_cod_data_source_file ww2091.cif
_cod_data_source_block I
_cod_database_code 2214906
_cod_database_fobs_code 2214906

loop_
_symmetry_equiv_pos_site_id
_symmetry_equiv_pos_as_xyz
1 x,y,z
2 -x,-y,1/2+z
3 1/2-x,1/2+y,1/2+z
4 1/2+x,1/2-y,z

loop_
_atom_site_type_symbol
_atom_site_label
_atom_site_fract_x
_atom_site_fract_y
_atom_site_fract_z
_atom_site_U_iso_or_equiv
_atom_site_adp_type
_atom_site_calc_flag
_atom_site_refinement_flags
_atom_site_occupancy
N N9 0.2382(2) 0.25379(10) 0.0201(2) 0.0289(4) Uani d . 1
C C4B 0.2697(2) 0.39912(14) -0.0453(3) 0.0260(5) Uani d . 1
C C4A 0.1978(3) 0.39569(13) 0.1011(3) 0.0250(5) Uani d . 1
C C9A 0.1816(3) 0.30606(12) 0.1380(3) 0.0259(5) Uani d . 1
C C5 0.3245(3) 0.46894(13) -0.1400(3) 0.0308(6) Uani d . 1
H H5 0.3115 0.5289 -0.1109 0.037 Uiso calc R 1
C C8A 0.2933(3) 0.30931(14) -0.0925(3) 0.0283(5) Uani d . 1
O O1 0.1064(2) 0.19597(10) 0.3163(2) 0.0496(5) Uani d . 1
C C1 0.1188(3) 0.27520(13) 0.2818(3) 0.0310(5) Uani d . 1
C C4 0.1455(3) 0.46920(13) 0.2044(3) 0.0300(6) Uani d . 1
H H4A 0.0222 0.4874 0.1846 0.036 Uiso calc R 1
H H4B 0.2231 0.5211 0.1888 0.036 Uiso calc R 1
C C8 0.3655(3) 0.28846(14) -0.2314(3) 0.0358(6) Uani d . 1
H H8 0.3780 0.2288 -0.2625 0.043 Uiso calc R 1
C C7 0.4178(3) 0.35812(15) -0.3211(3) 0.0389(6) Uani d . 1
H H7 0.4681 0.3457 -0.4147 0.047 Uiso calc R 1
C C6 0.3975(3) 0.44756(15) -0.2758(3) 0.0370(6) Uani d . 1
H H6 0.4346 0.4937 -0.3397 0.044 Uiso calc R 1
C C9 0.2415(3) 0.15656(12) 0.0102(4) 0.0390(6) Uani d . 1
H H9A 0.1977 0.1312 0.1026 0.058 Uiso calc PR 0.50
H H9B 0.3628 0.1366 -0.0070 0.058 Uiso calc PR 0.50
H H9C 0.1662 0.1373 -0.0714 0.058 Uiso calc PR 0.50
H H9D 0.2867 0.1388 -0.0865 0.058 Uiso calc PR 0.50
H H9E 0.1216 0.1334 0.0231 0.058 Uiso calc PR 0.50
H H9F 0.3183 0.1327 0.0875 0.058 Uiso calc PR 0.50
C C2 0.0641(3) 0.34836(14) 0.3883(3) 0.0376(6) Uani d . 1
H H2A 0.0856 0.3279 0.4903 0.045 Uiso calc R 1
H H2B -0.0643 0.3589 0.3777 0.045 Uiso calc R 1
C C3 0.1626(3) 0.43645(15) 0.3643(3) 0.0384(6) Uani d . 1
H H3A 0.1139 0.4817 0.4318 0.046 Uiso calc R 1
H H3B 0.2890 0.4284 0.3885 0.046 Uiso calc R 1

loop_
_atom_site_aniso_label
_atom_site_aniso_U_11
_atom_site_aniso_U_22
_atom_site_aniso_U_33
_atom_site_aniso_U_12
_atom_site_aniso_U_13
_atom_site_aniso_U_23
O1 0.0612(10) 0.0345(8) 0.0532(13) -0.0010(7) 0.0077(11) 0.0149(8)
N9 0.0321(8) 0.0220(7) 0.0327(9) -0.0002(7) -0.0026(8) 0.0005(9)
C1 0.0236(9) 0.0336(11) 0.0358(15) -0.0005(8) -0.0037(10) 0.0056(9)
C2 0.0394(11) 0.0390(11) 0.0345(14) -0.0025(9) 0.0046(11) 0.0026(10)
C3 0.0478(12) 0.0348(12) 0.0327(15) -0.0042(10) -0.0016(12) -0.0029(10)
C4 0.0314(10) 0.0261(10) 0.0326(16) -0.0001(7) 0.0009(11) -0.0024(9)
C4A 0.0230(9) 0.0243(9) 0.0277(13) 0.0002(8) -0.0048(10) 0.0011(9)
C4B 0.0223(8) 0.0253(10) 0.0304(12) 0.0017(7) -0.0043(10) 0.0019(9)
C5 0.0274(9) 0.0273(10) 0.0377(16) 0.0027(8) -0.0016(11) 0.0077(10)
C6 0.0334(10) 0.0410(11) 0.0366(16) 0.0035(9) 0.0007(12) 0.0140(11)
C7 0.0355(12) 0.0545(14) 0.0267(13) 0.0091(9) 0.0027(11) 0.0002(11)
C8 0.0345(10) 0.0374(12) 0.0355(16) 0.0041(9) -0.0041(11) -0.0101(11)
C8A 0.0243(9) 0.0283(10) 0.0321(15) 0.0018(8) -0.0059(10) -0.0016(9)
C9 0.0431(11) 0.0213(9) 0.0526(16) 0.0018(9) -0.0100(12) -0.0033(11)
C9A 0.0219(9) 0.0274(10) 0.0285(14) 0.0003(8) -0.0045(9) 0.0013(9)

loop_
_atom_type_symbol
_atom_type_description
_atom_type_scat_dispersion_real
_atom_type_scat_dispersion_imag
_atom_type_scat_source
O O 0.0106 0.0060 'International Tables Vol C Tables 4.2.6.8 and 6.1.1.4'
N N 0.0061 0.0033 'International Tables Vol C Tables 4.2.6.8 and 6.1.1.4'
H H 0.0000 0.0000 'International Tables Vol C Tables 4.2.6.8 and 6.1.1.4'
C C 0.0033 0.0016 'International Tables Vol C Tables 4.2.6.8 and 6.1.1.4'

loop_
_geom_angle_atom_site_label_1
_geom_angle_atom_site_label_2
_geom_angle_atom_site_label_3
_geom_angle
_geom_angle_publ_flag
C8A N9 C9 123.7(2) no
C8A N9 C9A 108.33(16) no
C9 N9 C9A 128.0(2) no
O1 C1 C2 121.3(2) no
O1 C1 C9A 123.8(2) no
C2 C1 C9A 114.93(18) no
C1 C2 C3 113.9(2) no
C2 C3 C4 111.7(2) no
C3 C4 C4A 109.12(18) no
C4 C4A C4B 130.42(19) no
C4 C4A C9A 122.8(2) no
C4B C4A C9A 106.8(2) no
C4A C4B C5 134.1(2) no
C4A C4B C8A 106.8(2) no
C5 C4B C8A 119.0(2) no
C4B C5 C6 118.7(2) no
C5 C6 C7 121.4(2) no
C6 C7 C8 121.4(2) no
C7 C8 C8A 117.7(2) no
N9 C8A C4B 108.4(2) no
N9 C8A C8 129.8(2) no
C4B C8A C8 121.8(2) no
N9 C9A C1 126.99(17) no
N9 C9A C4A 109.7(2) no
C1 C9A C4A 123.3(2) no
C1 C2 H2A 109.00 no
C1 C2 H2B 109.00 no
C3 C2 H2A 109.00 no
C3 C2 H2B 109.00 no
H2A C2 H2B 108.00 no
C2 C3 H3A 109.00 no
C2 C3 H3B 109.00 no
C4 C3 H3A 109.00 no
C4 C3 H3B 109.00 no
H3A C3 H3B 108.00 no
C3 C4 H4A 110.00 no
C3 C4 H4B 110.00 no
C4A C4 H4A 110.00 no
C4A C4 H4B 110.00 no
H4A C4 H4B 108.00 no
C4B C5 H5 121.00 no
C6 C5 H5 121.00 no
C5 C6 H6 119.00 no
C7 C6 H6 119.00 no
C6 C7 H7 119.00 no
C8 C7 H7 119.00 no
C7 C8 H8 121.00 no
C8A C8 H8 121.00 no
N9 C9 H9A 109.00 no
N9 C9 H9B 109.00 no
N9 C9 H9C 109.00 no
N9 C9 H9D 109.00 no
N9 C9 H9E 109.00 no
N9 C9 H9F 109.00 no
H9A C9 H9B 109.00 no
H9A C9 H9C 109.00 no
H9A C9 H9D 141.00 no
H9A C9 H9E 56.00 no
H9A C9 H9F 56.00 no
H9B C9 H9C 109.00 no
H9B C9 H9D 56.00 no
H9B C9 H9E 141.00 no
H9B C9 H9F 56.00 no
H9C C9 H9D 56.00 no
H9C C9 H9E 56.00 no
H9C C9 H9F 141.00 no
H9D C9 H9E 109.00 no
H9D C9 H9F 109.00 no
H9E C9 H9F 109.00 no

loop_
_geom_bond_atom_site_label_1
_geom_bond_atom_site_label_2
_geom_bond_distance
_geom_bond_publ_flag
O1 C1 1.229(3) no
N9 C8A 1.373(3) no
N9 C9 1.458(2) no
N9 C9A 1.384(3) no
C1 C2 1.511(3) no
C1 C9A 1.451(4) no
C2 C3 1.527(3) no
C3 C4 1.524(4) no
C4 C4A 1.492(3) no
C4A C4B 1.423(4) no
C4A C9A 1.387(3) no
C4B C5 1.409(3) no
C4B C8A 1.421(3) no
C5 C6 1.376(4) no
C6 C7 1.408(3) no
C7 C8 1.375(3) no
C8 C8A 1.396(4) no
C2 H2A 0.9800 no
C2 H2B 0.9800 no
C3 H3A 0.9800 no
C3 H3B 0.9800 no
C4 H4A 0.9800 no
C4 H4B 0.9800 no
C5 H5 0.9400 no
C6 H6 0.9400 no
C7 H7 0.9400 no
C8 H8 0.9400 no
C9 H9A 0.9700 no
C9 H9B 0.9700 no
C9 H9C 0.9700 no
C9 H9D 0.9700 no
C9 H9E 0.9700 no
C9 H9F 0.9700 no

loop_
_geom_contact_atom_site_label_1
_geom_contact_atom_site_label_2
_geom_contact_distance
_geom_contact_site_symmetry_2
_geom_contact_publ_flag
O1 N9 2.969(3) . no
O1 C9 2.991(4) . no
O1 H9A 2.2600 . no
O1 H9E 2.8000 . no
O1 H9F 2.7700 . no
O1 H5 2.6600 3_545 no
O1 H2B 2.6600 4_555 no
O1 H7 2.7000 4_456 no
N9 O1 2.969(3) . no
C8A C9 3.522(3) 4_555 no
C9 O1 2.991(4) . no
C9 C9A 3.538(3) 4_555 no
C9 C8A 3.522(3) 4_455 no
C9A C9 3.538(3) 4_455 no
C1 H9A 2.7600 . no
C3 H9D 3.0900 3_555 no
C4 H9F 3.0700 4_455 no
C4A H9B 2.7400 4_455 no
C4A H9F 2.8800 4_455 no
C4B H9E 2.7500 4_555 no
C4B H9C 3.0300 4_555 no
C5 H9C 3.0800 4_555 no
C5 H9E 3.0800 4_555 no
C6 H9A 3.0400 3_554 no
C6 H4B 2.9000 2_664 no
C6 H9C 3.0100 4_555 no
C7 H3B 2.9800 1_554 no
C7 H9C 2.9200 4_555 no
C7 H2A 3.0500 1_554 no
C8 H9C 2.9000 4_555 no
C8 H9C 3.0700 . no
C8 H9D 2.6600 . no
C8 H9B 3.0400 . no
C8A H9E 2.8100 4_555 no
C8A H9C 2.9100 4_555 no
C9 H6 3.0800 3_545 no
C9 H3A 2.9200 3_544 no
C9 H8 2.8700 . no
C9A H3B 3.0100 . no
C9A H9B 2.8500 4_455 no
C9A H9F 2.9100 4_455 no
H2A C7 3.0500 1_556 no
H2B H5 2.5000 2_565 no
H2B O1 2.6600 4_455 no
H3A H4A 2.5300 2_565 no
H3A C9 2.9200 3_555 no
H3A H9B 2.3900 3_555 no
H3A H9D 2.4700 3_555 no
H3B C7 2.9800 1_556 no
H3B C9A 3.0100 . no
H3B H7 2.5400 1_556 no
H4A H3A 2.5300 2_564 no
H4A H9F 2.5200 4_455 no
H4B C6 2.9000 2_665 no
H4B H6 2.5900 2_665 no
H5 H2B 2.5000 2_564 no
H5 O1 2.6600 3_554 no
H6 H4B 2.5900 2_664 no
H6 C9 3.0800 3_554 no
H6 H9A 2.3400 3_554 no
H6 H9E 2.4700 3_554 no
H7 H3B 2.5400 1_554 no
H7 O1 2.7000 4_554 no
H8 C9 2.8700 . no
H8 H9D 2.1900 . no
H9A O1 2.2600 . no
H9A C1 2.7600 . no
H9A C6 3.0400 3_545 no
H9A H6 2.3400 3_545 no
H9B C8 3.0400 . no
H9B H3A 2.3900 3_544 no
H9B C4A 2.7400 4_555 no
H9B C9A 2.8500 4_555 no
H9C C8 3.0700 . no
H9C C4B 3.0300 4_455 no
H9C C5 3.0800 4_455 no
H9C C6 3.0100 4_455 no
H9C C7 2.9200 4_455 no
H9C C8 2.9000 4_455 no
H9C C8A 2.9100 4_455 no
H9D C8 2.6600 . no
H9D H8 2.1900 . no
H9D C3 3.0900 3_544 no
H9D H3A 2.4700 3_544 no
H9E O1 2.8000 . no
H9E H6 2.4700 3_545 no
H9E C4B 2.7500 4_455 no
H9E C5 3.0800 4_455 no
H9E C8A 2.8100 4_455 no
H9F O1 2.7700 . no
H9F C4 3.0700 4_555 no
H9F C4A 2.8800 4_555 no
H9F C9A 2.9100 4_555 no
H9F H4A 2.5200 4_555 no

loop_
_geom_hbond_atom_site_label_D
_geom_hbond_atom_site_label_H
_geom_hbond_atom_site_label_A
_geom_hbond_distance_DH
_geom_hbond_distance_HA
_geom_hbond_distance_DA
_geom_hbond_angle_DHA
_geom_hbond_publ_flag
C9 H9A O1 0.9700 2.2600 2.991(4) 131.00 yes

loop_
_geom_torsion_atom_site_label_1
_geom_torsion_atom_site_label_2
_geom_torsion_atom_site_label_3
_geom_torsion_atom_site_label_4
_geom_torsion
_geom_torsion_publ_flag
C9 N9 C8A C4B 179.30(19) no
C9 N9 C8A C8 -2.2(4) no
C9A N9 C8A C4B -0.4(2) no
C9A N9 C8A C8 178.1(2) no
C8A N9 C9A C1 -177.6(2) no
C8A N9 C9A C4A 0.7(3) no
C9 N9 C9A C1 2.7(4) no
C9 N9 C9A C4A -179.0(2) no
O1 C1 C2 C3 152.8(2) no
C9A C1 C2 C3 -28.5(3) no
O1 C1 C9A N9 -0.9(4) no
O1 C1 C9A C4A -178.9(2) no
C2 C1 C9A N9 -179.5(2) no
C2 C1 C9A C4A 2.4(3) no
C1 C2 C3 C4 54.6(3) no
C2 C3 C4 C4A -51.8(2) no
C3 C4 C4A C4B -152.8(2) no
C3 C4 C4A C9A 27.2(3) no
C4 C4A C4B C5 3.8(4) no
C4 C4A C4B C8A -179.6(2) no
C9A C4A C4B C5 -176.2(2) no
C9A C4A C4B C8A 0.5(2) no
C4 C4A C9A N9 179.3(2) no
C4 C4A C9A C1 -2.4(4) no
C4B C4A C9A N9 -0.7(3) no
C4B C4A C9A C1 177.6(2) no
C4A C4B C5 C6 176.9(2) no
C8A C4B C5 C6 0.6(3) no
C4A C4B C8A N9 0.0(2) no
C4A C4B C8A C8 -178.7(2) no
C5 C4B C8A N9 177.21(18) no
C5 C4B C8A C8 -1.5(3) no
C4B C5 C6 C7 0.1(3) no
C5 C6 C7 C8 0.0(4) no
C6 C7 C8 C8A -0.8(3) no
C7 C8 C8A N9 -176.8(2) no
C7 C8 C8A C4B 1.5(3) no
